data_7700747
loop_
_publ_author_name
'Leverett, Anthony R.'
'Diachenko, Vera'
'Cole, Marcus L.'
'McKay, Alasdair I.'

_publ_section_title
;
 Kinetic stabilization of low-oxidation state and terminal hydrido main
 group metal complexes by a sterically demanding
 N,N'-bis(2,6-terphenyl)triazenide.
;
_journal_issue 35
_journal_name_full 'Dalton transactions (Cambridge, England : 2003)'
_journal_page_first 13197
_journal_page_last 13204
_journal_paper_doi 10.1039/c9dt02562f
_journal_volume 48
_journal_year 2019
_chemical_formula_moiety 'C48 H50 Cl Ge N3, C2 H5 O0.5'
_chemical_formula_sum 'C50 H55 Cl Ge N3 O0.5'
_chemical_formula_weight 814.01
_chemical_name_common '[GeCl(N3Dmp2)]'
_chemical_properties_physical Air-sensitive,Moisture-sensitive,Oxygen-sensitive
_space_group_crystal_system triclinic
_space_group_IT_number 2
_space_group_name_Hall '-P 1'
_space_group_name_H-M_alt 'P -1'
_symmetry_space_group_name_Hall '-P 1'
_symmetry_space_group_name_H-M 'P -1'
_atom_sites_solution_hydrogens geom
_atom_sites_solution_primary dual
_audit_creation_date 2019-01-30
_audit_creation_method
;
Olex2 1.2
(compiled 2018.05.29 svn.r3508 for OlexSys, GUI svn.r5506)
;
_audit_update_record
;
2019-02-11 deposited with the CCDC.    2019-08-06 downloaded from the CCDC.
;
_cell_angle_alpha 102.80(4)
_cell_angle_beta 94.73(3)
_cell_angle_gamma 111.41(4)
_cell_formula_units_Z 2
_cell_length_a 10.637(14)
_cell_length_b 11.483(15)
_cell_length_c 20.41(3)
_cell_measurement_reflns_used 5190
_cell_measurement_temperature 150(2)
_cell_measurement_theta_max 25.27
_cell_measurement_theta_min 2.16
_cell_volume 2226(5)
_computing_cell_refinement 'SAINT v8.34A (Bruker, 2013)'
_computing_data_reduction 'SAINT v8.34A (Bruker, 2013)'
_computing_molecular_graphics 'Olex2 (Dolomanov et al., 2009)'
_computing_publication_material 'Olex2 (Dolomanov et al., 2009)'
_computing_structure_refinement 'ShelXL (Sheldrick, 2015)'
_computing_structure_solution 'ShelXT (Sheldrick, 2015)'
_diffrn_ambient_temperature 150(2)
_diffrn_detector_area_resol_mean 7.9
_diffrn_detector_type 'CCD area detector'
_diffrn_measured_fraction_theta_full 0.987
_diffrn_measured_fraction_theta_max 0.981
_diffrn_measurement_device 'three-circle diffractometer'
_diffrn_measurement_device_type 'Bruker APEX-II CCD'
_diffrn_measurement_method '\f and \w scans'
_diffrn_radiation_type MoK\a
_diffrn_radiation_wavelength 0.71073
_diffrn_reflns_av_R_equivalents 0.1126
_diffrn_reflns_av_unetI/netI 0.1424
_diffrn_reflns_Laue_measured_fraction_full 0.987
_diffrn_reflns_Laue_measured_fraction_max 0.981
_diffrn_reflns_limit_h_max 12
_diffrn_reflns_limit_h_min -12
_diffrn_reflns_limit_k_max 12
_diffrn_reflns_limit_k_min -13
_diffrn_reflns_limit_l_max 24
_diffrn_reflns_limit_l_min -24
_diffrn_reflns_number 26484
_diffrn_reflns_point_group_measured_fraction_full 0.987
_diffrn_reflns_point_group_measured_fraction_max 0.981
_diffrn_reflns_theta_full 25.242
_diffrn_reflns_theta_max 25.485
_diffrn_reflns_theta_min 1.970
_exptl_absorpt_coefficient_mu 0.785
_exptl_absorpt_correction_T_max 0.7453
_exptl_absorpt_correction_T_min 0.3801
_exptl_absorpt_correction_type multi-scan
_exptl_absorpt_process_details
'SADABS-2014/5 (Bruker,2014/5) was used for absorption correction. wR2(int) was 0.1593 before and 0.1025 after correction. The Ratio of minimum to maximum transmission is 0.5100. The \l/2 correction factor is 0.00150.'
_exptl_crystal_colour Yellow
_exptl_crystal_density_diffrn 1.214
_exptl_crystal_description block
_exptl_crystal_F_000 858
_exptl_crystal_recrystallization_method 'Re-crystallisation from solvent: Diethyl ether'
_exptl_crystal_size_max 0.1
_exptl_crystal_size_mid 0.1
_exptl_crystal_size_min 0.03
_refine_diff_density_max 0.559
_refine_diff_density_min -0.945
_refine_diff_density_rms 0.088
_refine_ls_extinction_method none
_refine_ls_goodness_of_fit_ref 1.039
_refine_ls_hydrogen_treatment constr
_refine_ls_matrix_type full
_refine_ls_number_parameters 544
_refine_ls_number_reflns 8105
_refine_ls_number_restraints 21
_refine_ls_restrained_S_all 1.038
_refine_ls_R_factor_all 0.1764
_refine_ls_R_factor_gt 0.0892
_refine_ls_shift/su_max 0.001
_refine_ls_shift/su_mean 0.000
_refine_ls_structure_factor_coef Fsqd
_refine_ls_weighting_details 'w=1/[\s^2^(Fo^2^)+(0.1258P)^2^+3.0149P] where P=(Fo^2^+2Fc^2^)/3'
_refine_ls_weighting_scheme calc
_refine_ls_wR_factor_gt 0.2165
_refine_ls_wR_factor_ref 0.2772
_reflns_Friedel_coverage 0.000
_reflns_number_gt 4240
_reflns_number_total 8105
_reflns_threshold_expression 'I > 2\s(I)'
_cod_data_source_file c9dt02562f2.cif
_cod_data_source_block 1
_cod_depositor_comments 'Adding full bibliography for 7700747--7700761.cif.'
_cod_original_formula_sum 'C50 H55 Cl Ge N3 O0.50'
_cod_database_code 7700747
_shelx_shelxl_version_number 2018/3
_shelx_space_group_comment
;
The symmetry employed for this shelxl refinement is uniquely defined
by the following loop, which should always be used as a source of
symmetry information in preference to the above space-group names.
They are only intended as comments.
;
_olex2_refinement_description
;
1. Fixed Uiso
 At 1.2 times of:
  All C(H) groups, All C(H,H) groups
 At 1.5 times of:
  All C(H,H,H) groups, All C(H,H,H,H,H,H) groups
2. Uiso/Uaniso restraints and constraints
C49 \\sim C49A: within 1.7A with sigma of 0.04 and sigma for terminal atoms of
0.08
3. Rigid body (RIGU) restrains
 C50, C49, C49A, O1
 with sigma for 1-2 distances of 0.004 and sigma for 1-3 distances of 0.004
4. Others
 Sof(Ge1A)=Sof(Cl1A)=1-FVAR(1)
 Sof(Ge1)=Sof(Cl1)=FVAR(1)
 Sof(H50A)=Sof(H50B)=Sof(H50C)=Sof(C49A)=Sof(H49C)=Sof(H49D)=1-FVAR(2)
 Sof(H50D)=Sof(H50E)=Sof(H50F)=Sof(C49)=Sof(H49A)=Sof(H49B)=FVAR(2)
5.a Secondary CH2 refined with riding coordinates:
 C49(H49A,H49B), C49A(H49C,H49D)
5.b Aromatic/amide H refined with riding coordinates:
 C27(H27), C29(H29), C33(H33), C35(H35), C28(H28), C44(H44), C3(H3), C4(H4),
 C20(H20), C5(H5), C42(H42), C11(H11), C18(H18), C9(H9)
5.c Idealised Me refined as rotating group:
 C48(H48A,H48B,H48C), C39(H39A,H39B,H39C), C46(H46A,H46B,H46C), C24(H24A,H24B,
 H24C), C38(H38A,H38B,H38C), C15(H15A,H15B,H15C), C22(H22A,H22B,H22C), C37(H37A,
 H37B,H37C), C13(H13A,H13B,H13C), C23(H23A,H23B,H23C), C47(H47A,H47B,H47C),
 C14(H14A,H14B,H14C), C50(H50D,H50E,H50F), C50(H50A,H50B,H50C)
;
_olex2_submission_special_instructions 'No special instructions were received'

loop_
_space_group_symop_operation_xyz
'x, y, z'
'-x, -y, -z'

loop_
_atom_site_label
_atom_site_type_symbol
_atom_site_fract_x
_atom_site_fract_y
_atom_site_fract_z
_atom_site_U_iso_or_equiv
_atom_site_adp_type
_atom_site_occupancy
_atom_site_site_symmetry_order
_atom_site_calc_flag
_atom_site_refinement_flags_posn
_atom_site_refinement_flags_adp
_atom_site_refinement_flags_occupancy
_atom_site_disorder_assembly
_atom_site_disorder_group
N3 N 0.7770(4) 0.4157(4) 0.2832(2) 0.0236(10) Uani 1 1 d . . . . .
N1 N 0.6553(4) 0.5227(4) 0.2798(2) 0.0273(11) Uani 1 1 d . . . . .
N2 N 0.7394(4) 0.4820(4) 0.2462(2) 0.0287(11) Uani 1 1 d . . . . .
C40 C 1.0227(5) 0.5655(5) 0.2251(3) 0.0263(13) Uani 1 1 d . . . . .
C1 C 0.5702(5) 0.5745(5) 0.2498(3) 0.0287(13) Uani 1 1 d . . . . .
C26 C 0.8751(5) 0.2594(5) 0.2899(3) 0.0256(12) Uani 1 1 d . . . . .
C2 C 0.5293(5) 0.6592(5) 0.2982(3) 0.0287(13) Uani 1 1 d . . . . .
C25 C 0.8837(5) 0.3731(5) 0.2701(3) 0.0251(12) Uani 1 1 d . . . . .
C30 C 0.9991(5) 0.4401(5) 0.2430(3) 0.0268(12) Uani 1 1 d . . . . .
C16 C 0.5530(5) 0.4539(5) 0.1251(3) 0.0318(13) Uani 1 1 d . . . . .
C32 C 0.6312(6) 0.1026(5) 0.2797(3) 0.0296(13) Uani 1 1 d . . . . .
C27 C 0.9773(6) 0.2121(5) 0.2805(3) 0.0336(14) Uani 1 1 d . . . . .
H27 H 0.969686 0.134871 0.292643 0.040 Uiso 1 1 calc R . . . .
C31 C 0.7565(5) 0.1908(5) 0.3221(3) 0.0267(12) Uani 1 1 d . . . . .
C29 C 1.0993(5) 0.3886(5) 0.2354(3) 0.0298(13) Uani 1 1 d . . . . .
H29 H 1.176642 0.432214 0.216993 0.036 Uiso 1 1 calc R . . . .
C45 C 1.0222(5) 0.5698(5) 0.1569(3) 0.0319(14) Uani 1 1 d . . . . .
C7 C 0.5894(6) 0.7002(5) 0.3727(3) 0.0309(13) Uani 1 1 d . . . . .
C33 C 0.5237(6) 0.0372(5) 0.3103(3) 0.0316(13) Uani 1 1 d . . . . .
H33 H 0.437118 -0.018924 0.282518 0.038 Uiso 1 1 calc R . . . .
C21 C 0.6435(6) 0.5066(6) 0.0826(3) 0.0358(14) Uani 1 1 d . . . . .
C6 C 0.5197(5) 0.5437(5) 0.1795(3) 0.0297(13) Uani 1 1 d . . . . .
C41 C 1.0560(5) 0.6827(5) 0.2776(3) 0.0333(14) Uani 1 1 d . . . . .
O1 O 1.000000 1.000000 0.000000 0.084(2) Uani 1 2 d S TU P . .
C35 C 0.6656(6) 0.1411(5) 0.4214(3) 0.0350(14) Uani 1 1 d . . . . .
H35 H 0.676599 0.154519 0.469473 0.042 Uiso 1 1 calc R . . . .
C28 C 1.0910(6) 0.2763(5) 0.2535(3) 0.0339(14) Uani 1 1 d . . . . .
H28 H 1.161083 0.244165 0.247589 0.041 Uiso 1 1 calc R . . . .
C44 C 1.0522(6) 0.6890(6) 0.1414(3) 0.0429(16) Uani 1 1 d . . . . .
H44 H 1.049550 0.691015 0.095080 0.051 Uiso 1 1 calc R . . . .
C17 C 0.4911(6) 0.3195(5) 0.1136(3) 0.0391(15) Uani 1 1 d . . . . .
C3 C 0.4351(6) 0.7050(5) 0.2736(3) 0.0363(15) Uani 1 1 d . . . . .
H3 H 0.403732 0.757192 0.305484 0.044 Uiso 1 1 calc R . . . .
C36 C 0.7742(6) 0.2100(5) 0.3929(3) 0.0338(14) Uani 1 1 d . . . . .
C12 C 0.5144(6) 0.6487(5) 0.4201(3) 0.0351(14) Uani 1 1 d . . . . .
C4 C 0.3853(6) 0.6770(5) 0.2044(3) 0.0378(15) Uani 1 1 d . . . . .
H4 H 0.323442 0.711486 0.188845 0.045 Uiso 1 1 calc R . . . .
C20 C 0.6685(6) 0.4200(6) 0.0300(3) 0.0431(16) Uani 1 1 d . . . . .
H20 H 0.728835 0.454750 0.000944 0.052 Uiso 1 1 calc R . . . .
C34 C 0.5409(6) 0.0528(5) 0.3802(3) 0.0340(14) Uani 1 1 d . . . . .
C5 C 0.4291(6) 0.5970(5) 0.1586(3) 0.0376(15) Uani 1 1 d . . . . .
H5 H 0.396031 0.577636 0.111122 0.045 Uiso 1 1 calc R . . . .
C8 C 0.7229(6) 0.7980(5) 0.3964(3) 0.0416(15) Uani 1 1 d . . . . .
C48 C 0.9902(7) 0.4473(6) 0.1004(3) 0.0476(17) Uani 1 1 d . . . . .
H48A H 1.066342 0.418978 0.103806 0.071 Uiso 1 1 calc GR . . . .
H48B H 0.977554 0.464848 0.055983 0.071 Uiso 1 1 calc GR . . . .
H48C H 0.905902 0.378820 0.104801 0.071 Uiso 1 1 calc GR . . . .
C43 C 1.0858(6) 0.8042(6) 0.1918(4) 0.0474(18) Uani 1 1 d . . . . .
C19 C 0.6092(7) 0.2868(6) 0.0186(3) 0.0449(16) Uani 1 1 d . . . . .
C39 C 0.4235(6) -0.0253(6) 0.4112(3) 0.0457(17) Uani 1 1 d . . . . .
H39A H 0.338941 -0.066714 0.376974 0.069 Uiso 1 1 calc GR . . . .
H39B H 0.410502 0.032883 0.450630 0.069 Uiso 1 1 calc GR . . . .
H39C H 0.445697 -0.092234 0.425973 0.069 Uiso 1 1 calc GR . . . .
C46 C 1.0593(6) 0.6827(5) 0.3516(3) 0.0435(16) Uani 1 1 d . . . . .
H46A H 0.965706 0.655612 0.361218 0.065 Uiso 1 1 calc GR . . . .
H46B H 1.115361 0.770391 0.380714 0.065 Uiso 1 1 calc GR . . . .
H46C H 1.099124 0.622116 0.360974 0.065 Uiso 1 1 calc GR . . . .
C42 C 1.0865(6) 0.7981(5) 0.2587(4) 0.0437(16) Uani 1 1 d . . . . .
H42 H 1.108880 0.876417 0.293505 0.052 Uiso 1 1 calc R . . . .
C11 C 0.5737(7) 0.6902(6) 0.4888(3) 0.0456(16) Uani 1 1 d . . . . .
H11 H 0.521661 0.654011 0.520382 0.055 Uiso 1 1 calc R . . . .
C24 C 0.7099(6) 0.6517(6) 0.0923(3) 0.0494(17) Uani 1 1 d . . . . .
H24A H 0.640147 0.683055 0.078844 0.074 Uiso 1 1 calc GR . . . .
H24B H 0.780838 0.670859 0.063947 0.074 Uiso 1 1 calc GR . . . .
H24C H 0.751701 0.695365 0.140438 0.074 Uiso 1 1 calc GR . . . .
C38 C 0.6092(7) 0.0784(6) 0.2029(3) 0.0465(17) Uani 1 1 d . . . . .
H38A H 0.633992 0.161480 0.191501 0.070 Uiso 1 1 calc GR . . . .
H38B H 0.512443 0.023646 0.183581 0.070 Uiso 1 1 calc GR . . . .
H38C H 0.666767 0.034251 0.184002 0.070 Uiso 1 1 calc GR . . . .
C15 C 0.3670(6) 0.5483(7) 0.3980(3) 0.0520(18) Uani 1 1 d . . . . .
H15A H 0.306583 0.590213 0.385678 0.078 Uiso 1 1 calc GR . . . .
H15B H 0.337949 0.510757 0.435623 0.078 Uiso 1 1 calc GR . . . .
H15C H 0.361660 0.479280 0.358348 0.078 Uiso 1 1 calc GR . . . .
C18 C 0.5196(6) 0.2377(6) 0.0610(3) 0.0457(16) Uani 1 1 d . . . . .
H18 H 0.476738 0.146316 0.053852 0.055 Uiso 1 1 calc R . . . .
C9 C 0.7785(7) 0.8361(6) 0.4659(4) 0.0557(19) Uani 1 1 d . . . . .
H9 H 0.868975 0.900916 0.481477 0.067 Uiso 1 1 calc R . . . .
C22 C 0.3865(7) 0.2604(6) 0.1564(4) 0.058(2) Uani 1 1 d . . . . .
H22A H 0.433915 0.275378 0.202666 0.087 Uiso 1 1 calc GR . . . .
H22B H 0.338487 0.166706 0.135340 0.087 Uiso 1 1 calc GR . . . .
H22C H 0.319892 0.301105 0.158759 0.087 Uiso 1 1 calc GR . . . .
C37 C 0.9094(6) 0.3014(7) 0.4398(3) 0.0540(19) Uani 1 1 d . . . . .
H37A H 0.972390 0.256969 0.440040 0.081 Uiso 1 1 calc GR . . . .
H37B H 0.892726 0.327621 0.486266 0.081 Uiso 1 1 calc GR . . . .
H37C H 0.950084 0.378611 0.423422 0.081 Uiso 1 1 calc GR . . . .
C10 C 0.7066(8) 0.7827(7) 0.5129(4) 0.0533(18) Uani 1 1 d . . . . .
C13 C 0.8031(7) 0.8630(6) 0.3466(4) 0.0571(19) Uani 1 1 d . . . . .
H13A H 0.814061 0.797017 0.310603 0.086 Uiso 1 1 calc GR . . . .
H13B H 0.893657 0.927012 0.371196 0.086 Uiso 1 1 calc GR . . . .
H13C H 0.752932 0.906582 0.326185 0.086 Uiso 1 1 calc GR . . . .
C23 C 0.6391(9) 0.1967(7) -0.0385(4) 0.071(2) Uani 1 1 d . . . . .
H23A H 0.590077 0.192199 -0.082408 0.107 Uiso 1 1 calc GR . . . .
H23B H 0.608519 0.109612 -0.031401 0.107 Uiso 1 1 calc GR . . . .
H23C H 0.737997 0.229875 -0.038635 0.107 Uiso 1 1 calc GR . . . .
C47 C 1.1191(8) 0.9334(7) 0.1736(5) 0.078(3) Uani 1 1 d . . . . .
H47A H 1.164526 0.932358 0.133729 0.117 Uiso 1 1 calc GR . . . .
H47B H 1.180076 1.004934 0.212375 0.117 Uiso 1 1 calc GR . . . .
H47C H 1.033907 0.945562 0.163001 0.117 Uiso 1 1 calc GR . . . .
C14 C 0.7725(9) 0.8234(8) 0.5881(4) 0.080(3) Uani 1 1 d . . . . .
H14A H 0.704742 0.831043 0.616644 0.120 Uiso 1 1 calc GR . . . .
H14B H 0.850523 0.907395 0.598338 0.120 Uiso 1 1 calc GR . . . .
H14C H 0.804540 0.757833 0.597481 0.120 Uiso 1 1 calc GR . . . .
C50 C 0.8457(14) 1.0527(13) 0.0691(7) 0.142(5) Uani 1 1 d . U . . .
H50D H 0.769941 1.006059 0.030108 0.213 Uiso 0.524(15) 1 calc GR . . A 2
H50E H 0.830874 1.125968 0.097284 0.213 Uiso 0.524(15) 1 calc GR . . A 2
H50F H 0.849611 0.993617 0.096531 0.213 Uiso 0.524(15) 1 calc GR . . A 2
H50A H 0.752494 1.044733 0.053651 0.213 Uiso 0.476(15) 1 calc GR . . A 1
H50B H 0.911014 1.141386 0.073469 0.213 Uiso 0.476(15) 1 calc GR . . A 1
H50C H 0.851007 1.033780 0.113542 0.213 Uiso 0.476(15) 1 calc GR . . A 1
C49 C 0.965(2) 1.0976(19) 0.0463(10) 0.096(6) Uani 0.524(15) 1 d . U . A 2
H49A H 1.040400 1.142978 0.086385 0.116 Uiso 0.524(15) 1 calc R . . A 2
H49B H 0.962361 1.162892 0.022299 0.116 Uiso 0.524(15) 1 calc R . . A 2
C49A C 0.879(2) 0.962(2) 0.0203(10) 0.095(7) Uani 0.476(15) 1 d . U . A 1
H49C H 0.870395 0.888322 0.039478 0.114 Uiso 0.476(15) 1 calc R . . A 1
H49D H 0.806902 0.928111 -0.021049 0.114 Uiso 0.476(15) 1 calc R . . A 1
Ge1A Ge 0.6842(3) 0.4704(3) 0.36385(12) 0.0436(7) Uani 0.476(4) 1 d . . . B 2
Ge1 Ge 0.6375(2) 0.3975(3) 0.34696(11) 0.0407(6) Uani 0.524(4) 1 d . . . B 1
Cl1 Cl 0.7878(4) 0.5284(3) 0.44023(16) 0.0550(12) Uani 0.524(4) 1 d . . . B 1
Cl1A Cl 0.4754(4) 0.3127(4) 0.3338(2) 0.0631(14) Uani 0.476(4) 1 d . . . B 2

loop_
_atom_site_aniso_label
_atom_site_aniso_U_11
_atom_site_aniso_U_22
_atom_site_aniso_U_33
_atom_site_aniso_U_23
_atom_site_aniso_U_13
_atom_site_aniso_U_12
N3 0.023(2) 0.032(2) 0.029(3) 0.021(2) 0.016(2) 0.016(2)
N1 0.032(3) 0.028(2) 0.031(3) 0.012(2) 0.017(2) 0.017(2)
N2 0.029(3) 0.030(2) 0.031(3) 0.016(2) 0.009(2) 0.010(2)
C40 0.018(3) 0.031(3) 0.037(3) 0.018(3) 0.012(2) 0.011(2)
C1 0.027(3) 0.028(3) 0.039(4) 0.019(3) 0.019(3) 0.012(2)
C26 0.029(3) 0.030(3) 0.025(3) 0.019(2) 0.011(2) 0.012(2)
C2 0.027(3) 0.026(3) 0.042(4) 0.021(3) 0.014(3) 0.012(2)
C25 0.031(3) 0.027(3) 0.019(3) 0.010(2) 0.007(2) 0.010(2)
C30 0.030(3) 0.031(3) 0.026(3) 0.017(2) 0.012(2) 0.013(2)
C16 0.030(3) 0.042(3) 0.029(3) 0.016(3) 0.008(3) 0.016(3)
C32 0.037(3) 0.029(3) 0.028(3) 0.017(3) 0.011(3) 0.013(3)
C27 0.037(3) 0.036(3) 0.040(4) 0.025(3) 0.013(3) 0.017(3)
C31 0.029(3) 0.026(3) 0.033(3) 0.018(3) 0.011(3) 0.013(2)
C29 0.032(3) 0.036(3) 0.032(3) 0.021(3) 0.019(3) 0.016(3)
C45 0.026(3) 0.040(3) 0.039(4) 0.023(3) 0.014(3) 0.014(3)
C7 0.033(3) 0.033(3) 0.038(4) 0.011(3) 0.007(3) 0.024(3)
C33 0.030(3) 0.026(3) 0.041(4) 0.014(3) 0.011(3) 0.009(2)
C21 0.033(3) 0.053(4) 0.031(3) 0.021(3) 0.008(3) 0.020(3)
C6 0.030(3) 0.029(3) 0.037(4) 0.020(3) 0.017(3) 0.012(2)
C41 0.026(3) 0.031(3) 0.049(4) 0.022(3) 0.014(3) 0.012(2)
O1 0.095(6) 0.070(5) 0.084(6) 0.020(4) 0.013(5) 0.030(5)
C35 0.038(3) 0.042(3) 0.027(3) 0.018(3) 0.014(3) 0.011(3)
C28 0.032(3) 0.040(3) 0.044(4) 0.023(3) 0.017(3) 0.020(3)
C44 0.035(4) 0.059(4) 0.055(4) 0.042(4) 0.022(3) 0.023(3)
C17 0.037(4) 0.039(3) 0.040(4) 0.013(3) 0.012(3) 0.012(3)
C3 0.040(4) 0.034(3) 0.048(4) 0.020(3) 0.023(3) 0.020(3)
C36 0.033(3) 0.039(3) 0.032(3) 0.021(3) 0.009(3) 0.009(3)
C12 0.038(3) 0.044(3) 0.035(4) 0.014(3) 0.011(3) 0.026(3)
C4 0.038(4) 0.043(3) 0.051(4) 0.031(3) 0.016(3) 0.024(3)
C20 0.039(4) 0.072(4) 0.032(4) 0.027(3) 0.013(3) 0.027(3)
C34 0.033(3) 0.028(3) 0.048(4) 0.022(3) 0.021(3) 0.010(3)
C5 0.038(4) 0.042(3) 0.041(4) 0.027(3) 0.013(3) 0.015(3)
C8 0.038(4) 0.032(3) 0.057(5) 0.015(3) 0.007(3) 0.014(3)
C48 0.053(4) 0.061(4) 0.041(4) 0.031(4) 0.015(3) 0.026(3)
C43 0.036(4) 0.045(4) 0.084(5) 0.046(4) 0.023(4) 0.023(3)
C19 0.055(4) 0.063(4) 0.023(3) 0.005(3) 0.004(3) 0.035(4)
C39 0.050(4) 0.044(3) 0.052(4) 0.027(3) 0.031(3) 0.016(3)
C46 0.040(4) 0.036(3) 0.054(4) 0.013(3) 0.015(3) 0.013(3)
C42 0.030(3) 0.031(3) 0.075(5) 0.022(3) 0.016(3) 0.010(3)
C11 0.061(5) 0.055(4) 0.038(4) 0.018(3) 0.014(3) 0.037(4)
C24 0.042(4) 0.058(4) 0.061(5) 0.037(4) 0.023(3) 0.017(3)
C38 0.048(4) 0.047(4) 0.033(4) 0.013(3) 0.008(3) 0.005(3)
C15 0.040(4) 0.071(4) 0.047(4) 0.029(4) 0.016(3) 0.015(3)
C18 0.048(4) 0.042(3) 0.042(4) 0.008(3) 0.011(3) 0.014(3)
C9 0.048(4) 0.043(4) 0.066(5) 0.005(4) -0.009(4) 0.015(3)
C22 0.062(5) 0.042(4) 0.067(5) 0.020(4) 0.036(4) 0.009(3)
C37 0.038(4) 0.078(5) 0.033(4) 0.025(3) 0.007(3) 0.003(3)
C10 0.065(5) 0.055(4) 0.042(4) 0.002(4) -0.004(4) 0.036(4)
C13 0.042(4) 0.041(4) 0.087(6) 0.024(4) 0.018(4) 0.010(3)
C23 0.096(6) 0.085(5) 0.049(5) 0.010(4) 0.024(4) 0.056(5)
C47 0.075(5) 0.054(4) 0.129(8) 0.067(5) 0.031(5) 0.025(4)
C14 0.103(7) 0.084(6) 0.046(5) -0.003(4) -0.019(5) 0.047(5)
C50 0.151(11) 0.198(13) 0.106(9) 0.027(9) 0.047(8) 0.104(10)
C49 0.126(13) 0.089(12) 0.078(12) 0.017(9) 0.012(10) 0.052(11)
C49A 0.102(12) 0.108(14) 0.065(12) 0.016(10) 0.022(10) 0.034(11)
Ge1A 0.0472(13) 0.0607(16) 0.0424(12) 0.0318(12) 0.0228(10) 0.0296(12)
Ge1 0.0406(11) 0.0530(13) 0.0432(11) 0.0295(10) 0.0233(8) 0.0221(10)
Cl1 0.066(2) 0.064(2) 0.045(2) 0.0211(17) 0.0162(17) 0.0314(18)
Cl1A 0.062(3) 0.067(2) 0.078(3) 0.038(2) 0.036(2) 0.030(2)

loop_
_atom_type_symbol
_atom_type_description
_atom_type_scat_dispersion_real
_atom_type_scat_dispersion_imag
_atom_type_scat_source
C C 0.0033 0.0016 'International Tables Vol C Tables 4.2.6.8 and 6.1.1.4'
H H 0.0000 0.0000 'International Tables Vol C Tables 4.2.6.8 and 6.1.1.4'
Cl Cl 0.1484 0.1585 'International Tables Vol C Tables 4.2.6.8 and 6.1.1.4'
Ge Ge 0.1547 1.8001 'International Tables Vol C Tables 4.2.6.8 and 6.1.1.4'
N N 0.0061 0.0033 'International Tables Vol C Tables 4.2.6.8 and 6.1.1.4'
O O 0.0106 0.0060 'International Tables Vol C Tables 4.2.6.8 and 6.1.1.4'

loop_
_geom_angle_atom_site_label_1
_geom_angle_atom_site_label_2
_geom_angle_atom_site_label_3
_geom_angle
_geom_angle_site_symmetry_1
_geom_angle_site_symmetry_3
N2 N3 C25 122.0(4) . .
N2 N3 Ge1A 93.8(3) . .
N2 N3 Ge1 100.1(3) . .
C25 N3 Ge1A 140.3(3) . .
C25 N3 Ge1 137.8(3) . .
N2 N1 C1 122.1(4) . .
N2 N1 Ge1A 98.7(3) . .
N2 N1 Ge1 93.7(3) . .
C1 N1 Ge1A 139.0(3) . .
C1 N1 Ge1 136.8(3) . .
N3 N2 N1 104.7(4) . .
C45 C40 C30 120.0(5) . .
C45 C40 C41 119.5(5) . .
C41 C40 C30 120.3(5) . .
N1 C1 C2 114.3(5) . .
C6 C1 N1 125.5(5) . .
C6 C1 C2 120.0(5) . .
C25 C26 C31 120.4(5) . .
C27 C26 C25 119.9(4) . .
C27 C26 C31 119.6(4) . .
C1 C2 C7 120.7(5) . .
C3 C2 C1 118.2(5) . .
C3 C2 C7 121.0(5) . .
N3 C25 C26 115.9(4) . .
N3 C25 C30 124.2(4) . .
C30 C25 C26 119.8(5) . .
C25 C30 C40 124.0(5) . .
C29 C30 C40 118.3(4) . .
C29 C30 C25 117.7(5) . .
C21 C16 C6 119.1(5) . .
C17 C16 C21 119.6(5) . .
C17 C16 C6 121.2(5) . .
C31 C32 C38 122.1(4) . .
C33 C32 C31 118.5(5) . .
C33 C32 C38 119.4(5) . .
C26 C27 H27 119.5 . .
C26 C27 C28 121.0(5) . .
C28 C27 H27 119.5 . .
C32 C31 C26 119.2(5) . .
C36 C31 C26 119.9(5) . .
C36 C31 C32 120.7(4) . .
C30 C29 H29 118.4 . .
C28 C29 C30 123.1(5) . .
C28 C29 H29 118.4 . .
C40 C45 C48 120.6(5) . .
C44 C45 C40 119.3(5) . .
C44 C45 C48 120.1(5) . .
C12 C7 C2 121.8(5) . .
C12 C7 C8 118.9(6) . .
C8 C7 C2 119.2(5) . .
C32 C33 H33 119.3 . .
C34 C33 C32 121.3(5) . .
C34 C33 H33 119.3 . .
C16 C21 C24 121.1(5) . .
C20 C21 C16 118.1(5) . .
C20 C21 C24 120.8(5) . .
C1 C6 C16 124.3(5) . .
C5 C6 C1 118.4(5) . .
C5 C6 C16 117.3(5) . .
C40 C41 C46 121.2(5) . .
C42 C41 C40 118.1(6) . .
C42 C41 C46 120.6(5) . .
C49 O1 C49 180.0 2_775 .
C49A O1 C49 61.0(11) 2_775 2_775
C49A O1 C49 119.0(11) . 2_775
C49A O1 C49A 180.0 2_775 .
C36 C35 H35 119.5 . .
C36 C35 C34 121.0(5) . .
C34 C35 H35 119.5 . .
C27 C28 H28 120.8 . .
C29 C28 C27 118.5(5) . .
C29 C28 H28 120.8 . .
C45 C44 H44 119.0 . .
C43 C44 C45 122.0(6) . .
C43 C44 H44 119.0 . .
C16 C17 C22 120.3(5) . .
C18 C17 C16 120.2(5) . .
C18 C17 C22 119.4(5) . .
C2 C3 H3 118.7 . .
C4 C3 C2 122.6(5) . .
C4 C3 H3 118.7 . .
C31 C36 C37 122.1(5) . .
C35 C36 C31 119.1(5) . .
C35 C36 C37 118.8(5) . .
C7 C12 C15 121.2(5) . .
C11 C12 C7 119.9(6) . .
C11 C12 C15 118.9(5) . .
C3 C4 H4 121.0 . .
C3 C4 C5 117.9(5) . .
C5 C4 H4 121.0 . .
C21 C20 H20 118.6 . .
C19 C20 C21 122.9(5) . .
C19 C20 H20 118.6 . .
C33 C34 C35 119.2(5) . .
C33 C34 C39 119.8(5) . .
C35 C34 C39 120.9(5) . .
C6 C5 H5 118.6 . .
C4 C5 C6 122.8(6) . .
C4 C5 H5 118.6 . .
C7 C8 C13 120.1(6) . .
C9 C8 C7 119.1(6) . .
C9 C8 C13 120.9(6) . .
C45 C48 H48A 109.5 . .
C45 C48 H48B 109.5 . .
C45 C48 H48C 109.5 . .
H48A C48 H48B 109.5 . .
H48A C48 H48C 109.5 . .
H48B C48 H48C 109.5 . .
C44 C43 C47 121.0(7) . .
C42 C43 C44 117.8(5) . .
C42 C43 C47 121.2(7) . .
C20 C19 C18 117.7(5) . .
C20 C19 C23 121.3(6) . .
C18 C19 C23 120.9(6) . .
C34 C39 H39A 109.5 . .
C34 C39 H39B 109.5 . .
C34 C39 H39C 109.5 . .
H39A C39 H39B 109.5 . .
H39A C39 H39C 109.5 . .
H39B C39 H39C 109.5 . .
C41 C46 H46A 109.5 . .
C41 C46 H46B 109.5 . .
C41 C46 H46C 109.5 . .
H46A C46 H46B 109.5 . .
H46A C46 H46C 109.5 . .
H46B C46 H46C 109.5 . .
C41 C42 H42 118.4 . .
C43 C42 C41 123.2(6) . .
C43 C42 H42 118.4 . .
C12 C11 H11 119.0 . .
C10 C11 C12 122.1(6) . .
C10 C11 H11 119.0 . .
C21 C24 H24A 109.5 . .
C21 C24 H24B 109.5 . .
C21 C24 H24C 109.5 . .
H24A C24 H24B 109.5 . .
H24A C24 H24C 109.5 . .
H24B C24 H24C 109.5 . .
C32 C38 H38A 109.5 . .
C32 C38 H38B 109.5 . .
C32 C38 H38C 109.5 . .
H38A C38 H38B 109.5 . .
H38A C38 H38C 109.5 . .
H38B C38 H38C 109.5 . .
C12 C15 H15A 109.5 . .
C12 C15 H15B 109.5 . .
C12 C15 H15C 109.5 . .
H15A C15 H15B 109.5 . .
H15A C15 H15C 109.5 . .
H15B C15 H15C 109.5 . .
C17 C18 H18 119.2 . .
C19 C18 C17 121.5(6) . .
C19 C18 H18 119.2 . .
C8 C9 H9 118.8 . .
C10 C9 C8 122.4(6) . .
C10 C9 H9 118.8 . .
C17 C22 H22A 109.5 . .
C17 C22 H22B 109.5 . .
C17 C22 H22C 109.5 . .
H22A C22 H22B 109.5 . .
H22A C22 H22C 109.5 . .
H22B C22 H22C 109.5 . .
C36 C37 H37A 109.5 . .
C36 C37 H37B 109.5 . .
C36 C37 H37C 109.5 . .
H37A C37 H37B 109.5 . .
H37A C37 H37C 109.5 . .
H37B C37 H37C 109.5 . .
C11 C10 C14 121.5(7) . .
C9 C10 C11 117.6(6) . .
C9 C10 C14 120.9(7) . .
C8 C13 H13A 109.5 . .
C8 C13 H13B 109.5 . .
C8 C13 H13C 109.5 . .
H13A C13 H13B 109.5 . .
H13A C13 H13C 109.5 . .
H13B C13 H13C 109.5 . .
C19 C23 H23A 109.5 . .
C19 C23 H23B 109.5 . .
C19 C23 H23C 109.5 . .
H23A C23 H23B 109.5 . .
H23A C23 H23C 109.5 . .
H23B C23 H23C 109.5 . .
C43 C47 H47A 109.5 . .
C43 C47 H47B 109.5 . .
C43 C47 H47C 109.5 . .
H47A C47 H47B 109.5 . .
H47A C47 H47C 109.5 . .
H47B C47 H47C 109.5 . .
C10 C14 H14A 109.5 . .
C10 C14 H14B 109.5 . .
C10 C14 H14C 109.5 . .
H14A C14 H14B 109.5 . .
H14A C14 H14C 109.5 . .
H14B C14 H14C 109.5 . .
H50D C50 H50E 109.5 . .
H50D C50 H50F 109.5 . .
H50E C50 H50F 109.5 . .
H50A C50 H50B 109.5 . .
H50A C50 H50C 109.5 . .
H50B C50 H50C 109.5 . .
C49 C50 H50D 109.5 . .
C49 C50 H50E 109.5 . .
C49 C50 H50F 109.5 . .
C49A C50 H50A 109.5 . .
C49A C50 H50B 109.5 . .
C49A C50 H50C 109.5 . .
O1 C49 H49A 108.2 . .
O1 C49 H49B 108.2 . .
C50 C49 O1 116.5(15) . .
C50 C49 H49A 108.2 . .
C50 C49 H49B 108.2 . .
H49A C49 H49B 107.3 . .
O1 C49A C50 120.4(17) . .
O1 C49A H49C 107.2 . .
O1 C49A H49D 107.2 . .
C50 C49A H49C 107.2 . .
C50 C49A H49D 107.2 . .
H49C C49A H49D 106.9 . .
N3 Ge1A Cl1A 101.2(2) . .
N1 Ge1A N3 61.96(19) . .
N1 Ge1A Cl1A 90.0(2) . .
N3 Ge1 N1 59.55(17) . .
N3 Ge1 Cl1 95.7(2) . .
N1 Ge1 Cl1 103.1(2) . .

loop_
_geom_bond_atom_site_label_1
_geom_bond_atom_site_label_2
_geom_bond_distance
_geom_bond_site_symmetry_2
N3 N2 1.318(6) .
N3 C25 1.413(7) .
N3 Ge1A 2.084(5) .
N3 Ge1 2.038(4) .
N1 N2 1.324(6) .
N1 C1 1.417(7) .
N1 Ge1A 1.976(5) .
N1 Ge1 2.168(5) .
C40 C30 1.502(7) .
C40 C45 1.404(8) .
C40 C41 1.427(8) .
C1 C2 1.437(7) .
C1 C6 1.409(8) .
C26 C25 1.424(7) .
C26 C27 1.391(8) .
C26 C31 1.512(7) .
C2 C7 1.499(8) .
C2 C3 1.396(8) .
C25 C30 1.419(7) .
C30 C29 1.399(7) .
C16 C21 1.409(7) .
C16 C6 1.499(8) .
C16 C17 1.395(8) .
C32 C31 1.410(8) .
C32 C33 1.399(7) .
C32 C38 1.512(8) .
C27 H27 0.9500 .
C27 C28 1.396(7) .
C31 C36 1.399(8) .
C29 H29 0.9500 .
C29 C28 1.393(7) .
C45 C44 1.401(8) .
C45 C48 1.513(8) .
C7 C12 1.400(8) .
C7 C8 1.412(8) .
C33 H33 0.9500 .
C33 C34 1.386(8) .
C21 C20 1.407(8) .
C21 C24 1.513(8) .
C6 C5 1.401(8) .
C41 C46 1.508(9) .
C41 C42 1.394(8) .
O1 C49 1.475(18) 2_775
O1 C49 1.475(18) .
O1 C49A 1.33(2) 2_775
O1 C49A 1.33(2) .
C35 H35 0.9500 .
C35 C36 1.395(7) .
C35 C34 1.397(8) .
C28 H28 0.9500 .
C44 H44 0.9500 .
C44 C43 1.388(9) .
C17 C18 1.393(8) .
C17 C22 1.528(8) .
C3 H3 0.9500 .
C3 C4 1.389(8) .
C36 C37 1.520(8) .
C12 C11 1.390(9) .
C12 C15 1.525(8) .
C4 H4 0.9500 .
C4 C5 1.393(8) .
C20 H20 0.9500 .
C20 C19 1.380(9) .
C34 C39 1.526(7) .
C5 H5 0.9500 .
C8 C9 1.397(10) .
C8 C13 1.525(9) .
C48 H48A 0.9800 .
C48 H48B 0.9800 .
C48 H48C 0.9800 .
C43 C42 1.381(9) .
C43 C47 1.533(8) .
C19 C18 1.390(9) .
C19 C23 1.517(9) .
C39 H39A 0.9800 .
C39 H39B 0.9800 .
C39 H39C 0.9800 .
C46 H46A 0.9800 .
C46 H46B 0.9800 .
C46 H46C 0.9800 .
C42 H42 0.9500 .
C11 H11 0.9500 .
C11 C10 1.388(9) .
C24 H24A 0.9800 .
C24 H24B 0.9800 .
C24 H24C 0.9800 .
C38 H38A 0.9800 .
C38 H38B 0.9800 .
C38 H38C 0.9800 .
C15 H15A 0.9800 .
C15 H15B 0.9800 .
C15 H15C 0.9800 .
C18 H18 0.9500 .
C9 H9 0.9500 .
C9 C10 1.386(10) .
C22 H22A 0.9800 .
C22 H22B 0.9800 .
C22 H22C 0.9800 .
C37 H37A 0.9800 .
C37 H37B 0.9800 .
C37 H37C 0.9800 .
C10 C14 1.527(10) .
C13 H13A 0.9800 .
C13 H13B 0.9800 .
C13 H13C 0.9800 .
C23 H23A 0.9800 .
C23 H23B 0.9800 .
C23 H23C 0.9800 .
C47 H47A 0.9800 .
C47 H47B 0.9800 .
C47 H47C 0.9800 .
C14 H14A 0.9800 .
C14 H14B 0.9800 .
C14 H14C 0.9800 .
C50 H50D 0.9800 .
C50 H50E 0.9800 .
C50 H50F 0.9800 .
C50 H50A 0.9800 .
C50 H50B 0.9800 .
C50 H50C 0.9800 .
C50 C49 1.35(2) .
C50 C49A 1.44(2) .
C49 H49A 0.9900 .
C49 H49B 0.9900 .
C49A H49C 0.9900 .
C49A H49D 0.9900 .
Ge1A Cl1A 2.222(6) .
Ge1 Cl1 2.216(5) .
